data_7222230
loop_
_publ_author_name
'Wright, A.J.'
'Anderson, P.A.'
'Palmer, H.M.'
'Greaves, C.'

_publ_section_title
;
 Structures and magnetic ordering in the brownmillerite phases, Sr2 Mn Ga
 O5 and Ca2 Mn Al O5
;
_journal_name_full 'Journal of Materials Chemistry'
_journal_page_first 978
_journal_page_last 982
_journal_volume 12
_journal_year 2002
_chemical_formula_sum 'Ga Mn O5 Sr2'
_chemical_name_systematic 'Sr2 (Mn Ga O5)'
_space_group_IT_number 74
_symmetry_space_group_name_Hall '-I 2 2b'
_symmetry_space_group_name_H-M 'I c m m'
_cell_angle_alpha 90
_cell_angle_beta 90
_cell_angle_gamma 90
_cell_formula_units_Z 4
_cell_length_a 5.4888
_cell_length_b 16.2256
_cell_length_c 5.3545
_cell_volume 476.867
_citation_journal_id_ASTM JMACEP
_cod_data_source_file Wright_JMACEP_2002_1162.cif
_cod_data_source_block Ga1Mn1O5Sr2
_cod_original_cell_volume 476.8668
_cod_original_sg_symbol_Hall '-I 2b 2 (z,y,-x)'
_cod_original_formula_sum 'Ga1 Mn1 O5 Sr2'
_cod_database_code 7222230

loop_
_symmetry_equiv_pos_as_xyz
x,y,z
x,-y+1/2,-z
-x,-y,z
-x,y+1/2,-z
-x,-y,-z
-x,y-1/2,z
x,y,-z
x,-y-1/2,z
x+1/2,y+1/2,z+1/2
x+1/2,-y+1,-z+1/2
-x+1/2,-y+1/2,z+1/2
-x+1/2,y+1,-z+1/2
-x+1/2,-y+1/2,-z+1/2
-x+1/2,y,z+1/2
x+1/2,y+1/2,-z+1/2
x+1/2,-y,z+1/2

loop_
_atom_site_label
_atom_site_type_symbol
_atom_site_fract_x
_atom_site_fract_y
_atom_site_fract_z
_atom_site_occupancy
_atom_site_U_iso_or_equiv
Sr1 Sr+2 0.5118 0.1122 0 1 0.0
O2 O-2 -0.041 0.14567 0.0123 0.5 0.0
Mn2 Mn+3 0.0704 0.25 -0.0433 0.023 0.0
Ga2 Ga+3 0.0704 0.25 -0.0433 0.477 0.0
O3 O-2 0.3751 0.25 0.8897 0.5 0.0
Mn1 Mn+3 0 0 0 0.953 0.0
O1 O-2 0.25 0.0049 0.25 1 0.0
Ga1 Ga+3 0 0 0 0.047 0.0
